data_4512409
loop_
_publ_author_name
'Ghiassi, Kamran B.'
'Chen, Susanne Y.'
'Wescott, Joseph'
'Balch, Alan L.'
'Olmstead, Marilyn M.'

_publ_section_title
;
 New Insights into the Structural Complexity of C60&#x00B7;2S8: Two
 Crystal Morphologies, Two Phase Changes, Four Polymorphs
;
_journal_issue 1
_journal_name_full 'Crystal Growth &amp; Design'
_journal_page_first 404
_journal_paper_doi 10.1021/cg501486x
_journal_volume 15
_journal_year 2015
_chemical_formula_moiety 'C60, 2(S8)'
_chemical_formula_sum 'C60 S16'
_chemical_formula_weight 1233.56
_chemical_name_common 'C60 . 2 S8 (beta, 90 K)'
_space_group_crystal_system triclinic
_space_group_IT_number 2
_space_group_name_Hall '-P 1'
_space_group_name_H-M_alt 'P -1'
_symmetry_space_group_name_Hall '-P 1'
_symmetry_space_group_name_H-M 'P -1'
_atom_sites_solution_primary direct
_atom_sites_solution_secondary difmap
_audit_creation_method SHELXL-2014/7
_cell_angle_alpha 84.122(3)
_cell_angle_beta 84.602(3)
_cell_angle_gamma 75.664(3)
_cell_formula_units_Z 4
_cell_length_a 10.365(2)
_cell_length_b 14.694(3)
_cell_length_c 29.000(7)
_cell_measurement_reflns_used 9911
_cell_measurement_temperature 90(2)
_cell_measurement_theta_max 30.47
_cell_measurement_theta_min 2.19
_cell_volume 4245.9(16)
_computing_cell_refinement 'SAINT (Bruker, 2014)'
_computing_data_collection 'Apex2 (Bruker, 2014)'
_computing_data_reduction 'SAINT (Bruker, 2014)'
_computing_publication_material 'SHELXL-2014 (Sheldrick, 2014)'
_computing_structure_refinement 'SHELXL-2014/6 (Sheldrick, 2014)'
_computing_structure_solution 'SHELXS-2008 (Sheldrick, 2008)'
_diffrn_ambient_temperature 90(2)
_diffrn_detector_area_resol_mean 8.3
_diffrn_measured_fraction_theta_full 0.999
_diffrn_measured_fraction_theta_max 0.994
_diffrn_measurement_device_type 'Bruker Apex Duo'
_diffrn_measurement_method \w
_diffrn_radiation_type MoK\a
_diffrn_radiation_wavelength 0.71073
_diffrn_reflns_av_unetI/netI 0.0367
_diffrn_reflns_Laue_measured_fraction_full 0.999
_diffrn_reflns_Laue_measured_fraction_max 0.994
_diffrn_reflns_limit_h_max 14
_diffrn_reflns_limit_h_min -14
_diffrn_reflns_limit_k_max 20
_diffrn_reflns_limit_k_min -20
_diffrn_reflns_limit_l_max 41
_diffrn_reflns_limit_l_min 0
_diffrn_reflns_number 26115
_diffrn_reflns_point_group_measured_fraction_full 0.999
_diffrn_reflns_point_group_measured_fraction_max 0.994
_diffrn_reflns_theta_full 25.242
_diffrn_reflns_theta_max 30.522
_diffrn_reflns_theta_min 2.189
_diffrn_source 'fine-focus sealed tube'
_exptl_absorpt_coefficient_mu 0.867
_exptl_absorpt_correction_T_max 0.746
_exptl_absorpt_correction_T_min 0.633
_exptl_absorpt_correction_type multi-scan
_exptl_absorpt_process_details 'TWINABS (Sheldrick, 2012)'
_exptl_crystal_colour black
_exptl_crystal_density_diffrn 1.930
_exptl_crystal_description lath
_exptl_crystal_F_000 2464
_exptl_crystal_size_max 0.900
_exptl_crystal_size_mid 0.400
_exptl_crystal_size_min 0.300
_refine_diff_density_max 0.835
_refine_diff_density_min -0.364
_refine_diff_density_rms 0.091
_refine_ls_extinction_method none
_refine_ls_goodness_of_fit_ref 1.021
_refine_ls_hydrogen_treatment undef
_refine_ls_matrix_type full
_refine_ls_number_parameters 1370
_refine_ls_number_reflns 26115
_refine_ls_number_restraints 0
_refine_ls_restrained_S_all 1.021
_refine_ls_R_factor_all 0.0414
_refine_ls_R_factor_gt 0.0362
_refine_ls_shift/su_max 0.002
_refine_ls_shift/su_mean 0.000
_refine_ls_structure_factor_coef Fsqd
_refine_ls_weighting_details 'w=1/[\s^2^(Fo^2^)+(0.0469P)^2^+3.0541P] where P=(Fo^2^+2Fc^2^)/3'
_refine_ls_weighting_scheme calc
_refine_ls_wR_factor_gt 0.0908
_refine_ls_wR_factor_ref 0.0938
_reflns_Friedel_coverage 0.000
_reflns_number_gt 23447
_reflns_number_total 26115
_reflns_threshold_expression 'I > 2\s(I)'
_cod_data_source_file cg501486x_si_001.cif
_cod_data_source_block kbg175
_cod_depositor_comments 'Adding full bibliography for 4512408--4512411.cif.'
_cod_original_cell_volume 4245.8(17)
_cod_database_code 4512409
_shelx_shelxl_version_number 2014/7
_shelx_space_group_comment
;
The symmetry employed for this shelxl refinement is uniquely defined
by the following loop, which should always be used as a source of
symmetry information in preference to the above space-group names.
They are only intended as comments.
;
_shelx_estimated_absorpt_t_min 0.509
_shelx_estimated_absorpt_t_max 0.781

loop_
_space_group_symop_operation_xyz
'x, y, z'
'-x, -y, -z'

loop_
_atom_site_label
_atom_site_type_symbol
_atom_site_fract_x
_atom_site_fract_y
_atom_site_fract_z
_atom_site_U_iso_or_equiv
_atom_site_adp_type
_atom_site_occupancy
_atom_site_site_symmetry_order
_atom_site_calc_flag
S1 S 0.38696(5) 0.39782(3) 0.21193(2) 0.01422(9) Uani 1 1 d
S2 S 0.20313(5) 0.44846(4) 0.18542(2) 0.01589(9) Uani 1 1 d
S3 S 0.22491(5) 0.53157(3) 0.12542(2) 0.01578(9) Uani 1 1 d
S4 S 0.25074(5) 0.45354(4) 0.06918(2) 0.01888(10) Uani 1 1 d
S5 S 0.45172(5) 0.41457(4) 0.05124(2) 0.01656(9) Uani 1 1 d
S6 S 0.51302(5) 0.27552(4) 0.07586(2) 0.01806(10) Uani 1 1 d
S7 S 0.60040(5) 0.27234(4) 0.13712(2) 0.01798(10) Uani 1 1 d
S8 S 0.45776(5) 0.26403(3) 0.19067(2) 0.01551(9) Uani 1 1 d
S9 S -0.08701(5) 0.73355(4) 0.35538(2) 0.01867(10) Uani 1 1 d
S10 S -0.03338(5) 0.74345(4) 0.42071(2) 0.01718(10) Uani 1 1 d
S11 S 0.03146(5) 0.60938(3) 0.45128(2) 0.01351(9) Uani 1 1 d
S12 S 0.23683(5) 0.57968(3) 0.44368(2) 0.01396(9) Uani 1 1 d
S13 S 0.29611(5) 0.48761(3) 0.39271(2) 0.01385(9) Uani 1 1 d
S14 S 0.33392(5) 0.56203(4) 0.33072(2) 0.01677(9) Uani 1 1 d
S15 S 0.16425(5) 0.60355(4) 0.29489(2) 0.01631(9) Uani 1 1 d
S16 S 0.07610(5) 0.73997(3) 0.30987(2) 0.01585(9) Uani 1 1 d
S17 S 0.15974(5) 0.85223(3) -0.02593(2) 0.01544(9) Uani 1 1 d
S18 S -0.02580(5) 0.91213(3) -0.04972(2) 0.01391(9) Uani 1 1 d
S19 S -0.01588(5) 0.87944(3) -0.11757(2) 0.01409(9) Uani 1 1 d
S20 S -0.12177(5) 0.77796(4) -0.11731(2) 0.01550(9) Uani 1 1 d
S21 S 0.01494(5) 0.64989(3) -0.11931(2) 0.01415(9) Uani 1 1 d
S22 S 0.03940(5) 0.59286(3) -0.05192(2) 0.01366(9) Uani 1 1 d
S23 S 0.21374(5) 0.61993(3) -0.03527(2) 0.01397(9) Uani 1 1 d
S24 S 0.16008(5) 0.72363(3) 0.00994(2) 0.01349(9) Uani 1 1 d
S25 S 0.47844(5) 0.94054(3) 0.43509(2) 0.01389(9) Uani 1 1 d
S26 S 0.51781(5) 0.87564(4) 0.37397(2) 0.01521(9) Uani 1 1 d
S27 S 0.41812(5) 0.76934(4) 0.38143(2) 0.01688(10) Uani 1 1 d
S28 S 0.55955(5) 0.64531(4) 0.39282(2) 0.01830(10) Uani 1 1 d
S29 S 0.55036(5) 0.60682(4) 0.46302(2) 0.01642(9) Uani 1 1 d
S30 S 0.69542(5) 0.65262(3) 0.49111(2) 0.01592(9) Uani 1 1 d
S31 S 0.60513(5) 0.77858(3) 0.51796(2) 0.01313(9) Uani 1 1 d
S32 S 0.64223(5) 0.88788(3) 0.47310(2) 0.01329(9) Uani 1 1 d
C1 C 0.2849(2) 0.79392(16) 0.19154(8) 0.0195(4) Uani 1 1 d
C2 C 0.26528(19) 0.88684(15) 0.17248(7) 0.0177(4) Uani 1 1 d
C3 C 0.3206(2) 0.95315(15) 0.19309(7) 0.0177(4) Uani 1 1 d
C4 C 0.3944(2) 0.92464(16) 0.23186(7) 0.0204(4) Uani 1 1 d
C5 C 0.4150(2) 0.82807(17) 0.25193(7) 0.0221(4) Uani 1 1 d
C6 C 0.3613(2) 0.76418(16) 0.23241(7) 0.0211(4) Uani 1 1 d
C7 C 0.4402(2) 0.66861(16) 0.22710(8) 0.0225(4) Uani 1 1 d
C8 C 0.4131(2) 0.63958(15) 0.18306(8) 0.0190(4) Uani 1 1 d
C9 C 0.31657(19) 0.71752(15) 0.16151(8) 0.0175(4) Uani 1 1 d
C10 C 0.32654(19) 0.73717(14) 0.11335(8) 0.0169(4) Uani 1 1 d
C11 C 0.30630(19) 0.83392(14) 0.09305(7) 0.0156(4) Uani 1 1 d
C12 C 0.27601(19) 0.90742(14) 0.12196(7) 0.0165(4) Uani 1 1 d
C13 C 0.3387(2) 0.98642(13) 0.11202(7) 0.0162(4) Uani 1 1 d
C14 C 0.3658(2) 1.01450(14) 0.15589(8) 0.0175(4) Uani 1 1 d
C15 C 0.4824(2) 1.04436(14) 0.15918(8) 0.0214(4) Uani 1 1 d
C16 C 0.5590(2) 1.01402(16) 0.19953(8) 0.0230(4) Uani 1 1 d
C17 C 0.5152(2) 0.95624(17) 0.23487(8) 0.0235(5) Uani 1 1 d
C18 C 0.6120(2) 0.87738(18) 0.25744(7) 0.0254(5) Uani 1 1 d
C19 C 0.5496(2) 0.79885(18) 0.26778(7) 0.0238(5) Uani 1 1 d
C20 C 0.6236(2) 0.70649(17) 0.26304(7) 0.0230(5) Uani 1 1 d
C21 C 0.5683(2) 0.64066(16) 0.24227(7) 0.0230(5) Uani 1 1 d
C22 C 0.6751(2) 0.58285(15) 0.21386(8) 0.0212(4) Uani 1 1 d
C23 C 0.6486(2) 0.55523(14) 0.17224(8) 0.0203(4) Uani 1 1 d
C24 C 0.5151(2) 0.58462(14) 0.15595(8) 0.0192(4) Uani 1 1 d
C25 C 0.5252(2) 0.60479(14) 0.10612(8) 0.0188(4) Uani 1 1 d
C26 C 0.4338(2) 0.67921(14) 0.08502(7) 0.0166(4) Uani 1 1 d
C27 C 0.4794(2) 0.74019(15) 0.04772(7) 0.0165(4) Uani 1 1 d
C28 C 0.4006(2) 0.83574(15) 0.05264(7) 0.0168(4) Uani 1 1 d
C29 C 0.4605(2) 0.91123(15) 0.04308(7) 0.0170(4) Uani 1 1 d
C30 C 0.4293(2) 0.98798(14) 0.07322(7) 0.0175(4) Uani 1 1 d
C31 C 0.5499(2) 1.01886(14) 0.07673(8) 0.0191(4) Uani 1 1 d
C32 C 0.5765(2) 1.04578(14) 0.11828(8) 0.0206(4) Uani 1 1 d
C33 C 0.7110(2) 1.01659(14) 0.13438(9) 0.0214(4) Uani 1 1 d
C34 C 0.7006(2) 0.99701(16) 0.18399(8) 0.0228(4) Uani 1 1 d
C35 C 0.7916(2) 0.92240(17) 0.20550(8) 0.0219(4) Uani 1 1 d
C36 C 0.7467(2) 0.86147(18) 0.24277(7) 0.0239(5) Uani 1 1 d
C37 C 0.8249(2) 0.76580(17) 0.23793(7) 0.0215(4) Uani 1 1 d
C38 C 0.7652(2) 0.68976(17) 0.24776(7) 0.0230(5) Uani 1 1 d
C39 C 0.7966(2) 0.61307(15) 0.21732(7) 0.0197(4) Uani 1 1 d
C40 C 0.88659(19) 0.61461(14) 0.17893(7) 0.0152(4) Uani 1 1 d
C41 C 0.85948(19) 0.58660(13) 0.13498(7) 0.0133(3) Uani 1 1 d
C42 C 0.74281(19) 0.55705(13) 0.13140(8) 0.0160(4) Uani 1 1 d
C43 C 0.6664(2) 0.58719(14) 0.09081(8) 0.0171(4) Uani 1 1 d
C44 C 0.7103(2) 0.64534(14) 0.05533(7) 0.0159(4) Uani 1 1 d
C45 C 0.6134(2) 0.72387(15) 0.03315(7) 0.0163(4) Uani 1 1 d
C46 C 0.6760(2) 0.80222(14) 0.02294(6) 0.0149(4) Uani 1 1 d
C47 C 0.6016(2) 0.89450(15) 0.02790(6) 0.0161(4) Uani 1 1 d
C48 C 0.6569(2) 0.96024(14) 0.04853(7) 0.0190(4) Uani 1 1 d
C49 C 0.7848(2) 0.93252(14) 0.06360(7) 0.0181(4) Uani 1 1 d
C50 C 0.8124(2) 0.96146(14) 0.10770(8) 0.0174(4) Uani 1 1 d
C51 C 0.90839(19) 0.88402(14) 0.12929(7) 0.0160(4) Uani 1 1 d
C52 C 0.8992(2) 0.86403(15) 0.17741(7) 0.0184(4) Uani 1 1 d
C53 C 0.9193(2) 0.76750(16) 0.19751(7) 0.0186(4) Uani 1 1 d
C54 C 0.94894(19) 0.69408(15) 0.16860(7) 0.0161(4) Uani 1 1 d
C55 C 0.95958(18) 0.71474(14) 0.11840(7) 0.0133(3) Uani 1 1 d
C56 C 0.90444(18) 0.64788(13) 0.09764(7) 0.0123(3) Uani 1 1 d
C57 C 0.83121(18) 0.67628(14) 0.05866(6) 0.0126(3) Uani 1 1 d
C58 C 0.80990(19) 0.77302(14) 0.03882(6) 0.0140(3) Uani 1 1 d
C59 C 0.86266(19) 0.83712(14) 0.05860(7) 0.0141(3) Uani 1 1 d
C60 C 0.93935(19) 0.80713(14) 0.09917(7) 0.0146(4) Uani 1 1 d
C61 C -0.39658(18) 0.16869(14) 0.38928(7) 0.0136(3) Uani 1 1 d
C62 C -0.42653(18) 0.26666(14) 0.38348(6) 0.0124(3) Uani 1 1 d
C63 C -0.37474(18) 0.31924(13) 0.41404(6) 0.0117(3) Uani 1 1 d
C64 C -0.29528(18) 0.27187(14) 0.44937(6) 0.0125(3) Uani 1 1 d
C65 C -0.26392(19) 0.16960(14) 0.45550(6) 0.0132(3) Uani 1 1 d
C66 C -0.31317(19) 0.11894(14) 0.42605(7) 0.0144(4) Uani 1 1 d
C67 C -0.2281(2) 0.03395(14) 0.40846(7) 0.0153(4) Uani 1 1 d
C68 C -0.2585(2) 0.03023(14) 0.36088(7) 0.0171(4) Uani 1 1 d
C69 C -0.36335(19) 0.11341(14) 0.34901(7) 0.0153(4) Uani 1 1 d
C70 C -0.3610(2) 0.15951(15) 0.30458(7) 0.0160(4) Uani 1 1 d
C71 C -0.39174(19) 0.26156(15) 0.29838(7) 0.0146(4) Uani 1 1 d
C72 C -0.42394(18) 0.31440(14) 0.33713(7) 0.0130(3) Uani 1 1 d
C73 C -0.37060(18) 0.39625(13) 0.33898(7) 0.0128(3) Uani 1 1 d
C74 C -0.33984(18) 0.39928(13) 0.38656(6) 0.0125(3) Uani 1 1 d
C75 C -0.22758(19) 0.42880(13) 0.39566(6) 0.0123(3) Uani 1 1 d
C76 C -0.14496(19) 0.37938(13) 0.43227(6) 0.0123(3) Uani 1 1 d
C77 C -0.17793(19) 0.30250(13) 0.45879(6) 0.0121(3) Uani 1 1 d
C78 C -0.07390(19) 0.21886(14) 0.47075(6) 0.0127(3) Uani 1 1 d
C79 C -0.12723(19) 0.13693(14) 0.46878(6) 0.0134(3) Uani 1 1 d
C80 C -0.0455(2) 0.05501(13) 0.45181(7) 0.0141(3) Uani 1 1 d
C81 C -0.0968(2) 0.00229(13) 0.42112(7) 0.0164(4) Uani 1 1 d
C82 C 0.0093(2) -0.03384(13) 0.38667(7) 0.0162(4) Uani 1 1 d
C83 C -0.0197(2) -0.03718(13) 0.34091(8) 0.0175(4) Uani 1 1 d
C84 C -0.1566(2) -0.00386(14) 0.32782(8) 0.0179(4) Uani 1 1 d
C85 C -0.1539(2) 0.04356(14) 0.28153(7) 0.0170(4) Uani 1 1 d
C86 C -0.2537(2) 0.12326(15) 0.27010(7) 0.0163(4) Uani 1 1 d
C87 C -0.2191(2) 0.20338(15) 0.24248(6) 0.0157(4) Uani 1 1 d
C88 C -0.30440(19) 0.28904(15) 0.26013(6) 0.0149(4) Uani 1 1 d
C89 C -0.25341(19) 0.36739(14) 0.26199(6) 0.0137(3) Uani 1 1 d
C90 C -0.28695(19) 0.42239(13) 0.30215(6) 0.0129(3) Uani 1 1 d
C91 C -0.1694(2) 0.45315(13) 0.31141(7) 0.0136(3) Uani 1 1 d
C92 C -0.14035(19) 0.45609(12) 0.35721(7) 0.0130(3) Uani 1 1 d
C93 C -0.0037(2) 0.42311(13) 0.37032(7) 0.0133(3) Uani 1 1 d
C94 C -0.00639(19) 0.37605(13) 0.41663(6) 0.0124(3) Uani 1 1 d
C95 C 0.09329(19) 0.29589(14) 0.42822(6) 0.0125(3) Uani 1 1 d
C96 C 0.05870(19) 0.21584(14) 0.45577(6) 0.0130(3) Uani 1 1 d
C97 C 0.14397(19) 0.13012(14) 0.43815(6) 0.0128(3) Uani 1 1 d
C98 C 0.09323(19) 0.05140(13) 0.43623(7) 0.0139(3) Uani 1 1 d
C99 C 0.1268(2) -0.00350(13) 0.39606(7) 0.0149(4) Uani 1 1 d
C100 C 0.21029(19) 0.02291(13) 0.35929(7) 0.0140(3) Uani 1 1 d
C101 C 0.1799(2) 0.01943(14) 0.31148(7) 0.0151(4) Uani 1 1 d
C102 C 0.0673(2) -0.00982(14) 0.30243(7) 0.0166(4) Uani 1 1 d
C103 C -0.0157(2) 0.03983(15) 0.26579(7) 0.0173(4) Uani 1 1 d
C104 C 0.0176(2) 0.11635(15) 0.23925(7) 0.0167(4) Uani 1 1 d
C105 C -0.0865(2) 0.19990(15) 0.22742(6) 0.0158(4) Uani 1 1 d
C106 C -0.0332(2) 0.28203(14) 0.22958(6) 0.0145(4) Uani 1 1 d
C107 C -0.1149(2) 0.36395(14) 0.24638(6) 0.0144(4) Uani 1 1 d
C108 C -0.0632(2) 0.41671(13) 0.27697(7) 0.0141(3) Uani 1 1 d
C109 C 0.06793(19) 0.38485(13) 0.28966(7) 0.0136(3) Uani 1 1 d
C110 C 0.09822(19) 0.38820(13) 0.33723(7) 0.0131(3) Uani 1 1 d
C111 C 0.20232(18) 0.30506(13) 0.34914(7) 0.0123(3) Uani 1 1 d
C112 C 0.19950(18) 0.25960(14) 0.39346(6) 0.0123(3) Uani 1 1 d
C113 C 0.23053(18) 0.15747(14) 0.39978(7) 0.0129(3) Uani 1 1 d
C114 C 0.26353(18) 0.10445(14) 0.36118(7) 0.0134(3) Uani 1 1 d
C115 C 0.26658(18) 0.15206(14) 0.31456(7) 0.0130(3) Uani 1 1 d
C116 C 0.21456(19) 0.09943(14) 0.28396(7) 0.0145(4) Uani 1 1 d
C117 C 0.1351(2) 0.14681(14) 0.24866(6) 0.0149(4) Uani 1 1 d
C118 C 0.10354(19) 0.24885(14) 0.24274(6) 0.0143(4) Uani 1 1 d
C119 C 0.15261(19) 0.29958(14) 0.27217(6) 0.0133(3) Uani 1 1 d
C120 C 0.23649(18) 0.24992(14) 0.30895(6) 0.0124(3) Uani 1 1 d

loop_
_atom_site_aniso_label
_atom_site_aniso_U_11
_atom_site_aniso_U_22
_atom_site_aniso_U_33
_atom_site_aniso_U_23
_atom_site_aniso_U_13
_atom_site_aniso_U_12
S1 0.0150(2) 0.0150(2) 0.0140(2) -0.00136(16) -0.00298(16) -0.00545(17)
S2 0.0107(2) 0.0192(2) 0.0170(2) 0.00163(17) 0.00124(16) -0.00423(17)
S3 0.0106(2) 0.0113(2) 0.0229(2) 0.00385(17) 0.00088(17) -0.00060(16)
S4 0.0144(2) 0.0279(3) 0.0155(2) 0.00416(19) -0.00584(17) -0.0080(2)
S5 0.0181(2) 0.0181(2) 0.0144(2) -0.00168(17) 0.00245(17) -0.00731(18)
S6 0.0215(2) 0.0152(2) 0.0185(2) -0.00619(17) 0.00014(18) -0.00492(19)
S7 0.0129(2) 0.0162(2) 0.0242(2) -0.00452(18) -0.00400(18) -0.00016(18)
S8 0.0188(2) 0.0111(2) 0.0171(2) 0.00251(16) -0.00646(17) -0.00403(17)
S9 0.0118(2) 0.0207(2) 0.0218(2) 0.00371(19) -0.00448(18) -0.00189(18)
S10 0.0178(2) 0.0122(2) 0.0187(2) -0.00153(17) 0.00142(18) 0.00087(17)
S11 0.0138(2) 0.0130(2) 0.0128(2) -0.00049(16) 0.00152(16) -0.00271(17)
S12 0.0131(2) 0.0144(2) 0.0148(2) -0.00220(16) -0.00333(16) -0.00262(17)
S13 0.0132(2) 0.0114(2) 0.0152(2) -0.00067(16) 0.00014(16) -0.00028(16)
S14 0.0133(2) 0.0189(2) 0.0160(2) 0.00091(17) 0.00250(17) -0.00215(18)
S15 0.0216(2) 0.0162(2) 0.0129(2) -0.00151(16) -0.00269(17) -0.00723(18)
S16 0.0177(2) 0.0142(2) 0.0156(2) 0.00374(17) -0.00445(17) -0.00460(18)
S17 0.0151(2) 0.0152(2) 0.0180(2) 0.00008(17) -0.00291(17) -0.00721(18)
S18 0.0145(2) 0.0128(2) 0.0135(2) -0.00227(16) 0.00093(16) -0.00154(16)
S19 0.0156(2) 0.0136(2) 0.0115(2) 0.00127(16) -0.00035(16) -0.00162(17)
S20 0.0120(2) 0.0180(2) 0.0161(2) -0.00198(17) -0.00337(16) -0.00185(17)
S21 0.0168(2) 0.0148(2) 0.0111(2) -0.00284(16) -0.00191(16) -0.00311(17)
S22 0.0165(2) 0.0136(2) 0.0124(2) -0.00041(16) -0.00113(16) -0.00679(17)
S23 0.0114(2) 0.0146(2) 0.0149(2) -0.00076(16) -0.00171(16) -0.00110(16)
S24 0.0147(2) 0.0167(2) 0.01010(19) -0.00026(16) -0.00282(16) -0.00527(17)
S25 0.0131(2) 0.0130(2) 0.0134(2) -0.00196(16) -0.00256(16) 0.00193(16)
S26 0.0181(2) 0.0155(2) 0.0101(2) 0.00025(16) -0.00113(16) -0.00079(18)
S27 0.0173(2) 0.0177(2) 0.0155(2) -0.00168(17) -0.00541(17) -0.00217(18)
S28 0.0228(2) 0.0149(2) 0.0157(2) -0.00442(17) -0.00179(18) -0.00045(19)
S29 0.0185(2) 0.0144(2) 0.0177(2) 0.00110(17) -0.00268(18) -0.00694(18)
S30 0.0118(2) 0.0145(2) 0.0205(2) 0.00344(17) -0.00448(17) -0.00215(17)
S31 0.0134(2) 0.0180(2) 0.00912(19) 0.00134(15) -0.00181(15) -0.00648(17)
S32 0.0118(2) 0.0140(2) 0.0147(2) 0.00129(16) -0.00267(16) -0.00463(16)
C1 0.0091(8) 0.0219(10) 0.0254(10) -0.0014(8) 0.0057(7) -0.0027(7)
C2 0.0082(8) 0.0209(10) 0.0213(10) -0.0056(8) 0.0021(7) 0.0019(7)
C3 0.0125(9) 0.0173(9) 0.0199(9) -0.0094(7) 0.0039(7) 0.0041(7)
C4 0.0166(9) 0.0255(11) 0.0152(9) -0.0107(8) 0.0052(7) 0.0036(8)
C5 0.0192(10) 0.0306(12) 0.0107(9) -0.0023(8) 0.0086(7) 0.0015(8)
C6 0.0151(9) 0.0254(11) 0.0179(9) 0.0027(8) 0.0112(7) -0.0025(8)
C7 0.0184(10) 0.0236(11) 0.0213(10) 0.0093(8) 0.0083(8) -0.0053(8)
C8 0.0130(9) 0.0155(9) 0.0276(11) 0.0082(8) 0.0027(8) -0.0071(7)
C9 0.0093(8) 0.0159(9) 0.0280(11) -0.0021(8) 0.0035(7) -0.0061(7)
C10 0.0091(8) 0.0149(9) 0.0286(11) 0.0000(8) -0.0053(7) -0.0061(7)
C11 0.0101(8) 0.0166(9) 0.0203(9) -0.0004(7) -0.0056(7) -0.0021(7)
C12 0.0077(8) 0.0157(9) 0.0236(10) -0.0008(7) -0.0047(7) 0.0032(7)
C13 0.0134(9) 0.0090(8) 0.0226(10) 0.0023(7) -0.0047(7) 0.0036(7)
C14 0.0147(9) 0.0091(8) 0.0258(10) -0.0056(7) -0.0022(7) 0.0046(7)
C15 0.0219(10) 0.0083(8) 0.0329(12) -0.0099(8) -0.0046(9) 0.0024(7)
C16 0.0227(11) 0.0179(10) 0.0290(11) -0.0160(8) -0.0040(9) 0.0008(8)
C17 0.0240(11) 0.0269(11) 0.0195(10) -0.0182(9) 0.0008(8) -0.0003(9)
C18 0.0293(12) 0.0350(13) 0.0118(9) -0.0136(8) -0.0027(8) -0.0024(10)
C19 0.0255(11) 0.0361(13) 0.0052(8) -0.0033(8) 0.0035(7) -0.0003(9)
C20 0.0236(11) 0.0347(12) 0.0051(8) 0.0057(7) -0.0005(7) 0.0001(9)
C21 0.0238(11) 0.0241(11) 0.0159(9) 0.0112(8) 0.0031(8) -0.0026(9)
C22 0.0189(10) 0.0168(10) 0.0213(10) 0.0136(8) 0.0012(8) 0.0012(8)
C23 0.0156(9) 0.0073(8) 0.0353(12) 0.0073(8) 0.0001(8) -0.0019(7)
C24 0.0143(9) 0.0091(8) 0.0346(12) 0.0024(8) -0.0005(8) -0.0059(7)
C25 0.0142(9) 0.0121(9) 0.0328(11) -0.0073(8) 0.0000(8) -0.0068(7)
C26 0.0146(9) 0.0156(9) 0.0238(10) -0.0070(7) -0.0036(7) -0.0086(7)
C27 0.0175(9) 0.0208(10) 0.0139(9) -0.0049(7) -0.0066(7) -0.0063(8)
C28 0.0143(9) 0.0240(10) 0.0127(8) 0.0005(7) -0.0082(7) -0.0036(8)
C29 0.0167(9) 0.0190(9) 0.0120(8) 0.0058(7) -0.0064(7) 0.0013(7)
C30 0.0181(9) 0.0117(9) 0.0199(9) 0.0062(7) -0.0068(7) 0.0008(7)
C31 0.0196(10) 0.0095(8) 0.0262(10) 0.0065(7) -0.0032(8) -0.0023(7)
C32 0.0183(10) 0.0073(8) 0.0364(12) 0.0007(8) -0.0051(8) -0.0035(7)
C33 0.0196(10) 0.0105(9) 0.0367(12) -0.0050(8) -0.0049(9) -0.0065(8)
C34 0.0206(10) 0.0182(10) 0.0329(12) -0.0165(9) -0.0053(9) -0.0041(8)
C35 0.0216(10) 0.0271(11) 0.0219(10) -0.0135(8) -0.0060(8) -0.0086(9)
C36 0.0239(11) 0.0345(12) 0.0143(9) -0.0123(8) -0.0087(8) -0.0023(9)
C37 0.0166(10) 0.0360(12) 0.0103(8) -0.0034(8) -0.0063(7) -0.0009(9)
C38 0.0216(10) 0.0330(12) 0.0078(8) 0.0051(8) -0.0062(7) 0.0050(9)
C39 0.0182(10) 0.0206(10) 0.0142(9) 0.0097(7) -0.0046(7) 0.0037(8)
C40 0.0106(8) 0.0133(9) 0.0176(9) 0.0042(7) -0.0044(7) 0.0040(7)
C41 0.0113(8) 0.0076(8) 0.0186(9) -0.0013(6) -0.0004(7) 0.0022(6)
C42 0.0123(8) 0.0061(8) 0.0281(10) -0.0016(7) -0.0014(7) 0.0008(6)
C43 0.0152(9) 0.0109(8) 0.0265(10) -0.0080(7) -0.0019(7) -0.0025(7)
C44 0.0150(9) 0.0164(9) 0.0178(9) -0.0115(7) 0.0007(7) -0.0033(7)
C45 0.0204(10) 0.0209(10) 0.0100(8) -0.0058(7) -0.0050(7) -0.0064(8)
C46 0.0191(9) 0.0216(10) 0.0039(7) 0.0002(6) -0.0011(6) -0.0048(8)
C47 0.0181(9) 0.0194(9) 0.0085(8) 0.0063(7) -0.0024(7) -0.0028(7)
C48 0.0244(10) 0.0143(9) 0.0176(9) 0.0083(7) -0.0016(8) -0.0068(8)
C49 0.0193(10) 0.0148(9) 0.0198(10) 0.0046(7) 0.0033(7) -0.0076(8)
C50 0.0156(9) 0.0123(9) 0.0269(10) 0.0010(7) -0.0021(8) -0.0092(7)
C51 0.0106(8) 0.0142(9) 0.0260(10) -0.0038(7) -0.0018(7) -0.0075(7)
C52 0.0140(9) 0.0220(10) 0.0227(10) -0.0065(8) -0.0077(7) -0.0065(8)
C53 0.0124(9) 0.0263(11) 0.0179(9) -0.0043(8) -0.0078(7) -0.0024(8)
C54 0.0093(8) 0.0209(10) 0.0166(9) -0.0013(7) -0.0045(7) 0.0006(7)
C55 0.0058(8) 0.0167(9) 0.0166(9) -0.0037(7) 0.0008(6) -0.0011(6)
C56 0.0089(8) 0.0106(8) 0.0158(8) -0.0031(6) 0.0018(6) 0.0004(6)
C57 0.0105(8) 0.0156(9) 0.0110(8) -0.0078(6) 0.0040(6) -0.0011(7)
C58 0.0141(9) 0.0198(9) 0.0068(7) -0.0011(6) 0.0030(6) -0.0028(7)
C59 0.0128(8) 0.0164(9) 0.0122(8) 0.0016(6) 0.0046(6) -0.0051(7)
C60 0.0083(8) 0.0181(9) 0.0191(9) -0.0031(7) 0.0024(7) -0.0070(7)
C61 0.0086(8) 0.0201(9) 0.0137(8) 0.0002(7) 0.0005(6) -0.0074(7)
C62 0.0054(7) 0.0182(9) 0.0131(8) -0.0009(7) 0.0001(6) -0.0023(6)
C63 0.0073(8) 0.0149(8) 0.0112(8) -0.0019(6) 0.0018(6) -0.0001(6)
C64 0.0107(8) 0.0180(9) 0.0078(7) -0.0018(6) 0.0031(6) -0.0028(7)
C65 0.0111(8) 0.0174(9) 0.0100(8) 0.0030(6) 0.0019(6) -0.0041(7)
C66 0.0126(8) 0.0164(9) 0.0148(8) 0.0036(7) 0.0018(7) -0.0078(7)
C67 0.0166(9) 0.0123(8) 0.0183(9) 0.0033(7) 0.0006(7) -0.0084(7)
C68 0.0182(9) 0.0134(9) 0.0235(10) -0.0015(7) -0.0014(8) -0.0112(7)
C69 0.0123(8) 0.0166(9) 0.0203(9) -0.0028(7) -0.0026(7) -0.0086(7)
C70 0.0125(9) 0.0212(10) 0.0177(9) -0.0053(7) -0.0060(7) -0.0069(7)
C71 0.0087(8) 0.0218(10) 0.0134(8) -0.0007(7) -0.0054(6) -0.0024(7)
C72 0.0064(8) 0.0179(9) 0.0134(8) 0.0000(7) -0.0021(6) -0.0006(7)
C73 0.0097(8) 0.0120(8) 0.0134(8) 0.0007(6) -0.0026(6) 0.0032(6)
C74 0.0103(8) 0.0109(8) 0.0139(8) -0.0022(6) 0.0011(6) 0.0017(6)
C75 0.0139(8) 0.0086(8) 0.0134(8) -0.0044(6) 0.0004(6) 0.0001(6)
C76 0.0130(8) 0.0123(8) 0.0117(8) -0.0075(6) 0.0006(6) -0.0012(6)
C77 0.0119(8) 0.0158(9) 0.0083(7) -0.0047(6) 0.0005(6) -0.0017(7)
C78 0.0145(8) 0.0180(9) 0.0055(7) -0.0003(6) -0.0021(6) -0.0037(7)
C79 0.0152(9) 0.0190(9) 0.0055(7) 0.0040(6) -0.0008(6) -0.0053(7)
C80 0.0162(9) 0.0128(8) 0.0114(8) 0.0068(6) -0.0025(7) -0.0025(7)
C81 0.0205(10) 0.0088(8) 0.0188(9) 0.0063(7) -0.0013(7) -0.0045(7)
C82 0.0182(9) 0.0057(8) 0.0234(10) 0.0023(7) -0.0026(7) -0.0014(7)
C83 0.0199(10) 0.0067(8) 0.0263(10) -0.0033(7) -0.0019(8) -0.0029(7)
C84 0.0216(10) 0.0109(9) 0.0250(10) -0.0056(7) -0.0033(8) -0.0086(7)
C85 0.0203(10) 0.0149(9) 0.0193(9) -0.0094(7) -0.0034(7) -0.0069(7)
C86 0.0174(9) 0.0204(10) 0.0147(9) -0.0073(7) -0.0065(7) -0.0068(8)
C87 0.0158(9) 0.0228(10) 0.0095(8) -0.0048(7) -0.0052(7) -0.0034(7)
C88 0.0123(8) 0.0214(10) 0.0100(8) -0.0003(7) -0.0068(6) -0.0002(7)
C89 0.0146(9) 0.0160(9) 0.0070(7) 0.0041(6) -0.0046(6) 0.0022(7)
C90 0.0132(8) 0.0102(8) 0.0126(8) 0.0035(6) -0.0045(6) 0.0020(6)
C91 0.0165(9) 0.0066(8) 0.0156(9) 0.0035(6) -0.0009(7) -0.0007(7)
C92 0.0146(9) 0.0040(7) 0.0197(9) -0.0015(6) -0.0004(7) -0.0007(6)
C93 0.0167(9) 0.0078(8) 0.0169(9) -0.0027(6) -0.0010(7) -0.0052(7)
C94 0.0146(8) 0.0116(8) 0.0135(8) -0.0058(6) -0.0022(6) -0.0054(7)
C95 0.0113(8) 0.0166(9) 0.0118(8) -0.0053(6) -0.0030(6) -0.0050(7)
C96 0.0137(9) 0.0190(9) 0.0070(7) -0.0009(6) -0.0040(6) -0.0041(7)
C97 0.0106(8) 0.0166(9) 0.0098(8) 0.0028(6) -0.0057(6) -0.0003(7)
C98 0.0132(8) 0.0121(8) 0.0130(8) 0.0053(6) -0.0041(6) 0.0016(7)
C99 0.0146(9) 0.0078(8) 0.0188(9) 0.0034(6) -0.0042(7) 0.0031(7)
C100 0.0101(8) 0.0104(8) 0.0183(9) 0.0001(6) -0.0020(7) 0.0037(6)
C101 0.0139(9) 0.0107(8) 0.0179(9) -0.0060(7) 0.0023(7) 0.0032(7)
C102 0.0195(9) 0.0101(8) 0.0189(9) -0.0075(7) 0.0005(7) 0.0006(7)
C103 0.0198(10) 0.0163(9) 0.0166(9) -0.0108(7) -0.0010(7) -0.0025(7)
C104 0.0180(9) 0.0208(10) 0.0108(8) -0.0093(7) 0.0010(7) -0.0011(7)
C105 0.0183(9) 0.0233(10) 0.0058(7) -0.0043(7) -0.0019(6) -0.0031(8)
C106 0.0165(9) 0.0203(9) 0.0049(7) 0.0022(6) -0.0005(6) -0.0027(7)
C107 0.0175(9) 0.0160(9) 0.0071(8) 0.0053(6) -0.0017(6) -0.0013(7)
C108 0.0170(9) 0.0111(8) 0.0124(8) 0.0059(6) 0.0001(7) -0.0028(7)
C109 0.0154(9) 0.0114(8) 0.0135(8) 0.0030(6) 0.0027(7) -0.0055(7)
C110 0.0122(8) 0.0107(8) 0.0182(9) -0.0011(7) 0.0001(7) -0.0067(7)
C111 0.0096(8) 0.0140(8) 0.0153(8) -0.0007(6) -0.0007(6) -0.0064(7)
C112 0.0083(8) 0.0177(9) 0.0131(8) -0.0020(7) -0.0045(6) -0.0054(7)
C113 0.0071(8) 0.0173(9) 0.0138(8) 0.0006(7) -0.0048(6) -0.0012(7)
C114 0.0058(8) 0.0142(8) 0.0179(9) 0.0008(7) -0.0028(6) 0.0021(6)
C115 0.0071(8) 0.0173(9) 0.0133(8) -0.0013(7) 0.0012(6) -0.0012(7)
C116 0.0112(8) 0.0155(9) 0.0141(8) -0.0045(7) 0.0034(6) 0.0014(7)
C117 0.0157(9) 0.0188(9) 0.0091(8) -0.0056(7) 0.0043(6) -0.0023(7)
C118 0.0140(9) 0.0193(9) 0.0076(8) 0.0002(6) 0.0039(6) -0.0024(7)
C119 0.0119(8) 0.0159(9) 0.0110(8) 0.0032(6) 0.0028(6) -0.0046(7)
C120 0.0065(8) 0.0158(9) 0.0139(8) -0.0008(6) 0.0025(6) -0.0025(6)

loop_
_atom_type_symbol
_atom_type_description
_atom_type_scat_dispersion_real
_atom_type_scat_dispersion_imag
_atom_type_scat_source
C C 0.0033 0.0016 'International Tables Vol C Tables 4.2.6.8 and 6.1.1.4'
S S 0.1246 0.1234 'International Tables Vol C Tables 4.2.6.8 and 6.1.1.4'

loop_
_geom_angle_atom_site_label_1
_geom_angle_atom_site_label_2
_geom_angle_atom_site_label_3
_geom_angle
S2 S1 S8 105.90(3)
S3 S2 S1 108.66(3)
S4 S3 S2 110.02(4)
S3 S4 S5 107.43(3)
S4 S5 S6 105.88(3)
S5 S6 S7 107.38(3)
S8 S7 S6 107.46(4)
S7 S8 S1 106.71(3)
S10 S9 S16 107.08(3)
S9 S10 S11 108.20(3)
S10 S11 S12 105.81(3)
S13 S12 S11 106.93(3)
S12 S13 S14 108.98(3)
S15 S14 S13 110.12(3)
S14 S15 S16 106.45(3)
S15 S16 S9 106.37(3)
S18 S17 S24 109.96(3)
S17 S18 S19 106.36(3)
S20 S19 S18 106.22(3)
S19 S20 S21 107.20(3)
S22 S21 S20 107.83(3)
S23 S22 S21 105.09(3)
S24 S23 S22 106.39(3)
S23 S24 S17 109.38(3)
S32 S25 S26 106.63(3)
S25 S26 S27 106.63(3)
S28 S27 S26 106.57(4)
S27 S28 S29 107.63(3)
S30 S29 S28 107.66(3)
S31 S30 S29 107.29(3)
S32 S31 S30 109.84(3)
S31 S32 S25 108.06(3)
C2 C1 C9 120.1(2)
C2 C1 C6 119.4(2)
C9 C1 C6 108.35(19)
C1 C2 C3 120.2(2)
C1 C2 C12 120.08(19)
C3 C2 C12 107.80(19)
C4 C3 C2 120.4(2)
C4 C3 C14 119.3(2)
C2 C3 C14 108.27(18)
C3 C4 C5 119.7(2)
C3 C4 C17 120.0(2)
C5 C4 C17 108.6(2)
C6 C5 C4 120.2(2)
C6 C5 C19 120.0(2)
C4 C5 C19 108.0(2)
C5 C6 C7 120.0(2)
C5 C6 C1 120.1(2)
C7 C6 C1 107.3(2)
C21 C7 C6 120.0(2)
C21 C7 C8 119.8(2)
C6 C7 C8 108.46(19)
C24 C8 C9 120.3(2)
C24 C8 C7 120.4(2)
C9 C8 C7 107.34(19)
C10 C9 C1 119.82(19)
C10 C9 C8 119.60(19)
C1 C9 C8 108.5(2)
C9 C10 C11 120.60(19)
C9 C10 C26 119.89(19)
C11 C10 C26 107.45(18)
C12 C11 C10 119.56(19)
C12 C11 C28 120.14(19)
C10 C11 C28 108.23(18)
C11 C12 C13 120.16(19)
C11 C12 C2 119.86(19)
C13 C12 C2 107.75(18)
C30 C13 C14 120.36(19)
C30 C13 C12 119.59(19)
C14 C13 C12 107.94(18)
C15 C14 C13 119.7(2)
C15 C14 C3 120.2(2)
C13 C14 C3 108.24(18)
C14 C15 C16 120.2(2)
C14 C15 C32 119.5(2)
C16 C15 C32 107.90(19)
C17 C16 C15 119.4(2)
C17 C16 C34 120.5(2)
C15 C16 C34 108.1(2)
C16 C17 C4 121.0(2)
C16 C17 C18 119.7(2)
C4 C17 C18 107.4(2)
C36 C18 C19 120.2(2)
C36 C18 C17 119.7(2)
C19 C18 C17 107.9(2)
C20 C19 C18 120.6(2)
C20 C19 C5 119.3(2)
C18 C19 C5 108.1(2)
C19 C20 C21 120.6(2)
C19 C20 C38 119.2(2)
C21 C20 C38 108.0(2)
C7 C21 C20 120.1(2)
C7 C21 C22 119.7(2)
C20 C21 C22 108.1(2)
C23 C22 C39 120.16(19)
C23 C22 C21 120.2(2)
C39 C22 C21 108.1(2)
C22 C23 C24 120.5(2)
C22 C23 C42 120.11(19)
C24 C23 C42 107.15(19)
C8 C24 C25 120.09(19)
C8 C24 C23 119.3(2)
C25 C24 C23 108.93(18)
C26 C25 C24 120.26(19)
C26 C25 C43 120.3(2)
C24 C25 C43 107.73(18)
C25 C26 C27 119.88(19)
C25 C26 C10 119.8(2)
C27 C26 C10 108.29(18)
C45 C27 C28 120.31(19)
C45 C27 C26 120.05(19)
C28 C27 C26 107.90(18)
C29 C28 C27 119.89(19)
C29 C28 C11 119.75(19)
C27 C28 C11 108.13(18)
C28 C29 C30 120.26(19)
C28 C29 C47 120.07(19)
C30 C29 C47 107.83(18)
C13 C30 C31 119.8(2)
C13 C30 C29 120.10(19)
C31 C30 C29 108.32(19)
C32 C31 C30 120.3(2)
C32 C31 C48 119.9(2)
C30 C31 C48 107.55(19)
C31 C32 C33 120.5(2)
C31 C32 C15 120.38(19)
C33 C32 C15 107.4(2)
C50 C33 C34 120.0(2)
C50 C33 C32 119.7(2)
C34 C33 C32 108.5(2)
C35 C34 C33 120.5(2)
C35 C34 C16 119.5(2)
C33 C34 C16 108.1(2)
C34 C35 C36 120.5(2)
C34 C35 C52 119.7(2)
C36 C35 C52 107.9(2)
C18 C36 C35 120.0(2)
C18 C36 C37 119.7(2)
C35 C36 C37 108.2(2)
C38 C37 C36 120.3(2)
C38 C37 C53 119.8(2)
C36 C37 C53 108.0(2)
C37 C38 C39 120.0(2)
C37 C38 C20 119.9(2)
C39 C38 C20 107.9(2)
C40 C39 C22 120.2(2)
C40 C39 C38 120.2(2)
C22 C39 C38 107.89(19)
C39 C40 C41 120.23(19)
C39 C40 C54 119.86(19)
C41 C40 C54 107.47(17)
C42 C41 C40 119.96(18)
C42 C41 C56 119.62(18)
C40 C41 C56 108.50(17)
C41 C42 C43 120.49(18)
C41 C42 C23 119.38(19)
C43 C42 C23 108.05(18)
C44 C43 C42 119.46(18)
C44 C43 C25 120.04(19)
C42 C43 C25 108.14(18)
C43 C44 C57 120.49(19)
C43 C44 C45 119.47(18)
C57 C44 C45 107.97(17)
C27 C45 C46 119.99(19)
C27 C45 C44 120.29(19)
C46 C45 C44 107.62(17)
C47 C46 C45 120.30(19)
C47 C46 C58 119.35(18)
C45 C46 C58 108.12(17)
C46 C47 C48 120.50(19)
C46 C47 C29 119.44(19)
C48 C47 C29 108.15(18)
C49 C48 C47 120.19(19)
C49 C48 C31 119.8(2)
C47 C48 C31 108.14(18)
C48 C49 C59 119.72(19)
C48 C49 C50 119.97(19)
C59 C49 C50 108.22(18)
C33 C50 C51 120.5(2)
C33 C50 C49 120.11(19)
C51 C50 C49 107.63(18)
C52 C51 C50 120.09(19)
C52 C51 C60 119.53(19)
C50 C51 C60 108.20(18)
C51 C52 C53 120.61(19)
C51 C52 C35 119.19(19)
C53 C52 C35 107.86(19)
C54 C53 C52 119.73(19)
C54 C53 C37 120.0(2)
C52 C53 C37 108.04(19)
C53 C54 C55 119.75(19)
C53 C54 C40 120.15(19)
C55 C54 C40 108.27(17)
C60 C55 C56 119.85(18)
C60 C55 C54 120.51(18)
C56 C55 C54 107.73(17)
C57 C56 C41 119.70(17)
C57 C56 C55 120.30(17)
C41 C56 C55 108.02(17)
C56 C57 C44 120.23(18)
C56 C57 C58 119.62(17)
C44 C57 C58 107.95(17)
C59 C58 C57 120.19(17)
C59 C58 C46 119.72(18)
C57 C58 C46 108.33(17)
C58 C59 C49 120.52(18)
C58 C59 C60 120.02(18)
C49 C59 C60 107.75(17)
C55 C60 C59 120.02(18)
C55 C60 C51 119.87(18)
C59 C60 C51 108.19(18)
C62 C61 C66 119.93(18)
C62 C61 C69 120.35(18)
C66 C61 C69 107.89(17)
C61 C62 C63 120.06(17)
C61 C62 C72 120.05(17)
C63 C62 C72 107.82(16)
C64 C63 C62 120.16(17)
C64 C63 C74 119.79(17)
C62 C63 C74 108.11(16)
C63 C64 C65 119.87(17)
C63 C64 C77 120.11(17)
C65 C64 C77 108.03(16)
C66 C65 C64 120.05(17)
C66 C65 C79 120.05(18)
C64 C65 C79 107.98(16)
C65 C66 C67 120.09(18)
C65 C66 C61 119.93(18)
C67 C66 C61 108.04(17)
C81 C67 C66 120.09(18)
C81 C67 C68 120.03(19)
C66 C67 C68 108.28(17)
C84 C68 C67 120.01(19)
C84 C68 C69 120.08(19)
C67 C68 C69 107.89(18)
C70 C69 C68 120.03(19)
C70 C69 C61 119.42(18)
C68 C69 C61 107.89(17)
C69 C70 C71 120.42(18)
C69 C70 C86 119.54(19)
C71 C70 C86 107.93(18)
C72 C71 C70 119.99(18)
C72 C71 C88 119.64(18)
C70 C71 C88 108.28(17)
C71 C72 C73 120.05(18)
C71 C72 C62 119.77(18)
C73 C72 C62 108.24(16)
C90 C73 C72 120.08(17)
C90 C73 C74 119.91(18)
C72 C73 C74 107.93(16)
C75 C74 C73 120.35(17)
C75 C74 C63 120.10(17)
C73 C74 C63 107.91(16)
C74 C75 C76 120.05(17)
C74 C75 C92 119.71(17)
C76 C75 C92 108.01(16)
C77 C76 C75 120.14(17)
C77 C76 C94 119.97(17)
C75 C76 C94 108.01(16)
C76 C77 C64 119.81(17)
C76 C77 C78 120.09(17)
C64 C77 C78 107.93(16)
C96 C78 C79 120.16(18)
C96 C78 C77 119.85(17)
C79 C78 C77 107.94(16)
C80 C79 C78 119.92(17)
C80 C79 C65 119.75(18)
C78 C79 C65 108.11(17)
C79 C80 C81 120.21(18)
C79 C80 C98 120.14(18)
C81 C80 C98 107.82(17)
C67 C81 C82 119.92(19)
C67 C81 C80 119.82(18)
C82 C81 C80 108.27(18)
C83 C82 C81 120.09(19)
C83 C82 C99 120.15(19)
C81 C82 C99 107.84(18)
C82 C83 C84 119.83(19)
C82 C83 C102 120.08(19)
C84 C83 C102 107.77(18)
C68 C84 C85 120.14(19)
C68 C84 C83 120.11(19)
C85 C84 C83 108.05(18)
C86 C85 C84 119.93(19)
C86 C85 C103 120.30(19)
C84 C85 C103 108.14(18)
C85 C86 C87 119.75(19)
C85 C86 C70 120.27(19)
C87 C86 C70 108.00(18)
C105 C87 C86 119.98(19)
C105 C87 C88 120.18(19)
C86 C87 C88 107.86(17)
C89 C88 C71 120.21(18)
C89 C88 C87 119.95(18)
C71 C88 C87 107.93(18)
C88 C89 C90 120.20(18)
C88 C89 C107 120.02(18)
C90 C89 C107 107.84(17)
C73 C90 C89 119.82(18)
C73 C90 C91 120.03(17)
C89 C90 C91 108.20(17)
C92 C91 C108 120.02(18)
C92 C91 C90 119.85(17)
C108 C91 C90 107.78(17)
C91 C92 C93 119.96(17)
C91 C92 C75 120.14(18)
C93 C92 C75 107.89(16)
C110 C93 C94 119.96(17)
C110 C93 C92 119.98(18)
C94 C93 C92 108.05(16)
C95 C94 C93 120.07(17)
C95 C94 C76 119.87(17)
C93 C94 C76 108.04(16)
C94 C95 C96 120.07(17)
C94 C95 C112 119.73(17)
C96 C95 C112 107.91(16)
C78 C96 C95 120.15(18)
C78 C96 C97 119.84(18)
C95 C96 C97 107.95(16)
C98 C97 C113 119.83(18)
C98 C97 C96 120.17(17)
C113 C97 C96 107.92(17)
C97 C98 C99 120.28(18)
C97 C98 C80 119.76(18)
C99 C98 C80 107.90(17)
C100 C99 C98 119.72(18)
C100 C99 C82 119.91(18)
C98 C99 C82 108.17(17)
C99 C100 C114 120.20(18)
C99 C100 C101 119.91(18)
C114 C100 C101 108.11(17)
C102 C101 C116 119.92(18)
C102 C101 C100 120.22(18)
C116 C101 C100 107.89(17)
C101 C102 C103 120.14(19)
C101 C102 C83 119.72(19)
C103 C102 C83 108.01(18)
C104 C103 C102 120.04(19)
C104 C103 C85 120.01(19)
C102 C103 C85 108.03(19)
C103 C104 C117 119.82(19)
C103 C104 C105 119.82(19)
C117 C104 C105 108.06(18)
C87 C105 C104 120.14(19)
C87 C105 C106 119.73(18)
C104 C105 C106 107.91(17)
C107 C106 C118 120.21(18)
C107 C106 C105 120.05(18)
C118 C106 C105 107.82(17)
C106 C107 C108 119.93(18)
C106 C107 C89 120.07(18)
C108 C107 C89 108.05(17)
C109 C108 C91 119.91(18)
C109 C108 C107 119.89(18)
C91 C108 C107 108.13(17)
C108 C109 C119 120.05(18)
C108 C109 C110 120.08(17)
C119 C109 C110 108.10(16)
C93 C110 C111 120.20(17)
C93 C110 C109 120.04(18)
C111 C110 C109 108.05(16)
C112 C111 C110 119.89(17)
C112 C111 C120 119.73(17)
C110 C111 C120 108.11(16)
C111 C112 C113 120.27(17)
C111 C112 C95 120.14(18)
C113 C112 C95 107.95(16)
C114 C113 C97 119.98(18)
C114 C113 C112 120.03(17)
C97 C113 C112 108.27(17)
C113 C114 C100 119.98(18)
C113 C114 C115 119.82(18)
C100 C114 C115 108.09(17)
C120 C115 C116 120.17(17)
C120 C115 C114 119.62(17)
C116 C115 C114 107.90(17)
C117 C116 C101 119.90(19)
C117 C116 C115 120.17(18)
C101 C116 C115 108.02(17)
C116 C117 C118 119.76(18)
C116 C117 C104 120.18(19)
C118 C117 C104 107.92(17)
C119 C118 C117 120.25(18)
C119 C118 C106 119.64(18)
C117 C118 C106 108.30(17)
C118 C119 C109 120.28(18)
C118 C119 C120 119.98(18)
C109 C119 C120 108.07(16)
C115 C120 C111 120.54(17)
C115 C120 C119 119.68(18)
C111 C120 C119 107.67(16)

loop_
_geom_bond_atom_site_label_1
_geom_bond_atom_site_label_2
_geom_bond_distance
S1 S2 2.0571(8)
S1 S8 2.0571(8)
S2 S3 2.0487(8)
S3 S4 2.0481(8)
S4 S5 2.0505(9)
S5 S6 2.0571(8)
S6 S7 2.0600(8)
S7 S8 2.0570(8)
S9 S10 2.0528(9)
S9 S16 2.0599(8)
S10 S11 2.0535(8)
S11 S12 2.0595(8)
S12 S13 2.0542(7)
S13 S14 2.0637(8)
S14 S15 2.0559(8)
S15 S16 2.0587(8)
S17 S18 2.0581(8)
S17 S24 2.0610(8)
S18 S19 2.0603(8)
S19 S20 2.0579(8)
S20 S21 2.0589(8)
S21 S22 2.0588(8)
S22 S23 2.0532(8)
S23 S24 2.0498(7)
S25 S32 2.0548(7)
S25 S26 2.0579(8)
S26 S27 2.0597(8)
S27 S28 2.0553(8)
S28 S29 2.0561(8)
S29 S30 2.0545(8)
S30 S31 2.0514(8)
S31 S32 2.0503(7)
C1 C2 1.393(3)
C1 C9 1.446(3)
C1 C6 1.457(3)
C2 C3 1.447(3)
C2 C12 1.465(3)
C3 C4 1.390(3)
C3 C14 1.453(3)
C4 C5 1.450(3)
C4 C17 1.451(3)
C5 C6 1.393(3)
C5 C19 1.458(3)
C6 C7 1.455(3)
C7 C21 1.388(3)
C7 C8 1.460(3)
C8 C24 1.392(3)
C8 C9 1.451(3)
C9 C10 1.396(3)
C10 C11 1.455(3)
C10 C26 1.463(3)
C11 C12 1.391(3)
C11 C28 1.456(3)
C12 C13 1.457(3)
C13 C30 1.398(3)
C13 C14 1.449(3)
C14 C15 1.398(3)
C15 C16 1.446(3)
C15 C32 1.465(3)
C16 C17 1.379(4)
C16 C34 1.461(3)
C17 C18 1.473(3)
C18 C36 1.390(3)
C18 C19 1.450(4)
C19 C20 1.397(3)
C20 C21 1.444(4)
C20 C38 1.461(3)
C21 C22 1.460(3)
C22 C23 1.383(3)
C22 C39 1.450(3)
C23 C24 1.453(3)
C23 C42 1.465(3)
C24 C25 1.444(3)
C25 C26 1.388(3)
C25 C43 1.456(3)
C26 C27 1.453(3)
C27 C45 1.382(3)
C27 C28 1.452(3)
C28 C29 1.393(3)
C29 C30 1.452(3)
C29 C47 1.454(3)
C30 C31 1.447(3)
C31 C32 1.378(3)
C31 C48 1.463(3)
C32 C33 1.459(3)
C33 C50 1.383(3)
C33 C34 1.437(3)
C34 C35 1.393(3)
C35 C36 1.449(4)
C35 C52 1.463(3)
C36 C37 1.452(3)
C37 C38 1.398(3)
C37 C53 1.457(3)
C38 C39 1.457(3)
C39 C40 1.386(3)
C40 C41 1.451(3)
C40 C54 1.462(3)
C41 C42 1.398(3)
C41 C56 1.454(3)
C42 C43 1.450(3)
C43 C44 1.386(3)
C44 C57 1.449(3)
C44 C45 1.467(3)
C45 C46 1.449(3)
C46 C47 1.398(3)
C46 C58 1.452(3)
C47 C48 1.441(3)
C48 C49 1.385(3)
C49 C59 1.448(3)
C49 C50 1.462(3)
C50 C51 1.445(3)
C51 C52 1.396(3)
C51 C60 1.453(3)
C52 C53 1.450(3)
C53 C54 1.390(3)
C54 C55 1.456(3)
C55 C60 1.387(3)
C55 C56 1.455(3)
C56 C57 1.391(3)
C57 C58 1.450(3)
C58 C59 1.393(3)
C59 C60 1.451(3)
C61 C62 1.391(3)
C61 C66 1.456(3)
C61 C69 1.457(3)
C62 C63 1.451(3)
C62 C72 1.452(3)
C63 C64 1.394(3)
C63 C74 1.454(3)
C64 C65 1.452(3)
C64 C77 1.454(3)
C65 C66 1.394(3)
C65 C79 1.454(3)
C66 C67 1.448(3)
C67 C81 1.396(3)
C67 C68 1.453(3)
C68 C84 1.390(3)
C68 C69 1.456(3)
C69 C70 1.394(3)
C70 C71 1.450(3)
C70 C86 1.458(3)
C71 C72 1.399(3)
C71 C88 1.454(3)
C72 C73 1.450(3)
C73 C90 1.395(3)
C73 C74 1.452(3)
C74 C75 1.394(3)
C75 C76 1.447(3)
C75 C92 1.456(3)
C76 C77 1.396(3)
C76 C94 1.455(3)
C77 C78 1.456(3)
C78 C96 1.393(3)
C78 C79 1.452(3)
C79 C80 1.395(3)
C80 C81 1.452(3)
C80 C98 1.456(3)
C81 C82 1.450(3)
C82 C83 1.396(3)
C82 C99 1.453(3)
C83 C84 1.455(3)
C83 C102 1.456(3)
C84 C85 1.449(3)
C85 C86 1.392(3)
C85 C103 1.451(3)
C86 C87 1.456(3)
C87 C105 1.392(3)
C87 C88 1.457(3)
C88 C89 1.388(3)
C89 C90 1.452(3)
C89 C107 1.454(3)
C90 C91 1.456(3)
C91 C92 1.397(3)
C91 C108 1.452(3)
C92 C93 1.452(3)
C93 C110 1.393(3)
C93 C94 1.447(3)
C94 C95 1.396(3)
C95 C96 1.454(3)
C95 C112 1.457(3)
C96 C97 1.458(3)
C97 C98 1.392(3)
C97 C113 1.450(3)
C98 C99 1.451(3)
C99 C100 1.394(3)
C100 C114 1.445(3)
C100 C101 1.459(3)
C101 C102 1.394(3)
C101 C116 1.453(3)
C102 C103 1.451(3)
C103 C104 1.393(3)
C104 C117 1.454(3)
C104 C105 1.455(3)
C105 C106 1.455(3)
C106 C107 1.393(3)
C106 C118 1.454(3)
C107 C108 1.454(3)
C108 C109 1.394(3)
C109 C119 1.449(3)
C109 C110 1.451(3)
C110 C111 1.451(3)
C111 C112 1.388(3)
C111 C120 1.454(3)
C112 C113 1.451(3)
C113 C114 1.397(3)
C114 C115 1.458(3)
C115 C120 1.390(3)
C115 C116 1.454(3)
C116 C117 1.393(3)
C117 C118 1.449(3)
C118 C119 1.394(3)
C119 C120 1.458(3)

loop_
_geom_torsion_atom_site_label_1
_geom_torsion_atom_site_label_2
_geom_torsion_atom_site_label_3
_geom_torsion_atom_site_label_4
_geom_torsion
C9 C1 C2 C3 -138.0(2)
C6 C1 C2 C3 0.1(3)
C9 C1 C2 C12 0.3(3)
C6 C1 C2 C12 138.4(2)
C1 C2 C3 C4 0.4(3)
C12 C2 C3 C4 -142.36(19)
C1 C2 C3 C14 142.64(19)
C12 C2 C3 C14 -0.1(2)
C2 C3 C4 C5 -0.6(3)
C14 C3 C4 C5 -138.7(2)
C2 C3 C4 C17 138.2(2)
C14 C3 C4 C17 0.1(3)
C3 C4 C5 C6 0.1(3)
C17 C4 C5 C6 -142.85(19)
C3 C4 C5 C19 143.13(19)
C17 C4 C5 C19 0.1(2)
C4 C5 C6 C7 137.6(2)
C19 C5 C6 C7 -1.0(3)
C4 C5 C6 C1 0.4(3)
C19 C5 C6 C1 -138.2(2)
C2 C1 C6 C5 -0.6(3)
C9 C1 C6 C5 141.95(19)
C2 C1 C6 C7 -142.47(19)
C9 C1 C6 C7 0.0(2)
C5 C6 C7 C21 1.1(3)
C1 C6 C7 C21 143.1(2)
C5 C6 C7 C8 -141.8(2)
C1 C6 C7 C8 0.2(2)
C21 C7 C8 C24 -0.5(3)
C6 C7 C8 C24 142.48(19)
C21 C7 C8 C9 -143.3(2)
C6 C7 C8 C9 -0.3(2)
C2 C1 C9 C10 -0.4(3)
C6 C1 C9 C10 -142.63(19)
C2 C1 C9 C8 141.98(19)
C6 C1 C9 C8 -0.2(2)
C24 C8 C9 C10 0.0(3)
C7 C8 C9 C10 142.84(19)
C24 C8 C9 C1 -142.5(2)
C7 C8 C9 C1 0.3(2)
C1 C9 C10 C11 0.4(3)
C8 C9 C10 C11 -137.8(2)
C1 C9 C10 C26 138.3(2)
C8 C9 C10 C26 0.0(3)
C9 C10 C11 C12 -0.4(3)
C26 C10 C11 C12 -142.81(19)
C9 C10 C11 C28 142.25(19)
C26 C10 C11 C28 -0.2(2)
C10 C11 C12 C13 137.99(19)
C28 C11 C12 C13 -0.2(3)
C10 C11 C12 C2 0.2(3)
C28 C11 C12 C2 -137.9(2)
C1 C2 C12 C11 -0.2(3)
C3 C2 C12 C11 142.63(19)
C1 C2 C12 C13 -142.60(19)
C3 C2 C12 C13 0.2(2)
C11 C12 C13 C30 0.1(3)
C2 C12 C13 C30 142.38(18)
C11 C12 C13 C14 -142.51(19)
C2 C12 C13 C14 -0.3(2)
C30 C13 C14 C15 0.8(3)
C12 C13 C14 C15 143.07(19)
C30 C13 C14 C3 -142.13(18)
C12 C13 C14 C3 0.2(2)
C4 C3 C14 C15 0.0(3)
C2 C3 C14 C15 -142.69(19)
C4 C3 C14 C13 142.70(18)
C2 C3 C14 C13 0.0(2)
C13 C14 C15 C16 -138.2(2)
C3 C14 C15 C16 0.3(3)
C13 C14 C15 C32 -0.7(3)
C3 C14 C15 C32 137.8(2)
C14 C15 C16 C17 -0.7(3)
C32 C15 C16 C17 -142.5(2)
C14 C15 C16 C34 142.1(2)
C32 C15 C16 C34 0.3(2)
C15 C16 C17 C4 0.8(3)
C34 C16 C17 C4 -137.4(2)
C15 C16 C17 C18 138.8(2)
C34 C16 C17 C18 0.6(3)
C3 C4 C17 C16 -0.5(3)
C5 C4 C17 C16 142.4(2)
C3 C4 C17 C18 -143.01(19)
C5 C4 C17 C18 -0.2(2)
C16 C17 C18 C36 -0.4(3)
C4 C17 C18 C36 142.7(2)
C16 C17 C18 C19 -143.0(2)
C4 C17 C18 C19 0.1(2)
C36 C18 C19 C20 -0.2(3)
C17 C18 C19 C20 142.2(2)
C36 C18 C19 C5 -142.4(2)
C17 C18 C19 C5 -0.1(2)
C6 C5 C19 C20 0.2(3)
C4 C5 C19 C20 -142.9(2)
C6 C5 C19 C18 143.0(2)
C4 C5 C19 C18 0.0(2)
C18 C19 C20 C21 -137.5(2)
C5 C19 C20 C21 0.6(3)
C18 C19 C20 C38 0.4(3)
C5 C19 C20 C38 138.5(2)
C6 C7 C21 C20 -0.4(3)
C8 C7 C21 C20 138.4(2)
C6 C7 C21 C22 -138.4(2)
C8 C7 C21 C22 0.3(3)
C19 C20 C21 C7 -0.5(3)
C38 C20 C21 C7 -142.5(2)
C19 C20 C21 C22 141.8(2)
C38 C20 C21 C22 -0.2(2)
C7 C21 C22 C23 -0.6(3)
C20 C21 C22 C23 -143.1(2)
C7 C21 C22 C39 142.7(2)
C20 C21 C22 C39 0.2(2)
C39 C22 C23 C24 -137.9(2)
C21 C22 C23 C24 1.0(3)
C39 C22 C23 C42 -0.4(3)
C21 C22 C23 C42 138.5(2)
C9 C8 C24 C25 -0.1(3)
C7 C8 C24 C25 -138.2(2)
C9 C8 C24 C23 138.9(2)
C7 C8 C24 C23 0.9(3)
C22 C23 C24 C8 -1.1(3)
C42 C23 C24 C8 -143.43(19)
C22 C23 C24 C25 142.0(2)
C42 C23 C24 C25 -0.2(2)
C8 C24 C25 C26 0.3(3)
C23 C24 C25 C26 -142.57(19)
C8 C24 C25 C43 143.34(19)
C23 C24 C25 C43 0.5(2)
C24 C25 C26 C27 138.1(2)
C43 C25 C26 C27 -0.4(3)
C24 C25 C26 C10 -0.3(3)
C43 C25 C26 C10 -138.7(2)
C9 C10 C26 C25 0.1(3)
C11 C10 C26 C25 142.86(19)
C9 C10 C26 C27 -142.51(19)
C11 C10 C26 C27 0.3(2)
C25 C26 C27 C45 0.3(3)
C10 C26 C27 C45 142.88(18)
C25 C26 C27 C28 -142.80(19)
C10 C26 C27 C28 -0.2(2)
C45 C27 C28 C29 -0.7(3)
C26 C27 C28 C29 142.31(18)
C45 C27 C28 C11 -142.88(18)
C26 C27 C28 C11 0.1(2)
C12 C11 C28 C29 0.1(3)
C10 C11 C28 C29 -142.21(18)
C12 C11 C28 C27 142.43(19)
C10 C11 C28 C27 0.1(2)
C27 C28 C29 C30 -137.95(19)
C11 C28 C29 C30 -0.1(3)
C27 C28 C29 C47 0.4(3)
C11 C28 C29 C47 138.32(19)
C14 C13 C30 C31 -0.7(3)
C12 C13 C30 C31 -138.7(2)
C14 C13 C30 C29 138.0(2)
C12 C13 C30 C29 0.0(3)
C28 C29 C30 C13 0.0(3)
C47 C29 C30 C13 -142.84(18)
C28 C29 C30 C31 142.91(19)
C47 C29 C30 C31 0.1(2)
C13 C30 C31 C32 0.7(3)
C29 C30 C31 C32 -142.35(19)
C13 C30 C31 C48 142.85(19)
C29 C30 C31 C48 -0.2(2)
C30 C31 C32 C33 137.8(2)
C48 C31 C32 C33 0.2(3)
C30 C31 C32 C15 -0.6(3)
C48 C31 C32 C15 -138.2(2)
C14 C15 C32 C31 0.7(3)
C16 C15 C32 C31 142.8(2)
C14 C15 C32 C33 -142.54(19)
C16 C15 C32 C33 -0.4(2)
C31 C32 C33 C50 0.0(3)
C15 C32 C33 C50 143.1(2)
C31 C32 C33 C34 -142.8(2)
C15 C32 C33 C34 0.3(2)
C50 C33 C34 C35 -0.4(3)
C32 C33 C34 C35 142.3(2)
C50 C33 C34 C16 -142.8(2)
C32 C33 C34 C16 -0.1(2)
C17 C16 C34 C35 -0.7(3)
C15 C16 C34 C35 -143.0(2)
C17 C16 C34 C33 142.2(2)
C15 C16 C34 C33 -0.1(2)
C33 C34 C35 C36 -137.8(2)
C16 C34 C35 C36 0.4(3)
C33 C34 C35 C52 0.5(3)
C16 C34 C35 C52 138.8(2)
C19 C18 C36 C35 138.1(2)
C17 C18 C36 C35 0.1(3)
C19 C18 C36 C37 -0.1(3)
C17 C18 C36 C37 -138.2(2)
C34 C35 C36 C18 -0.2(3)
C52 C35 C36 C18 -142.9(2)
C34 C35 C36 C37 142.3(2)
C52 C35 C36 C37 -0.3(2)
C18 C36 C37 C38 0.3(3)
C35 C36 C37 C38 -142.4(2)
C18 C36 C37 C53 143.0(2)
C35 C36 C37 C53 0.3(2)
C36 C37 C38 C39 137.7(2)
C53 C37 C38 C39 -0.7(3)
C36 C37 C38 C20 -0.1(3)
C53 C37 C38 C20 -138.4(2)
C19 C20 C38 C37 -0.2(3)
C21 C20 C38 C37 142.4(2)
C19 C20 C38 C39 -142.5(2)
C21 C20 C38 C39 0.1(2)
C23 C22 C39 C40 0.1(3)
C21 C22 C39 C40 -143.21(19)
C23 C22 C39 C38 143.21(19)
C21 C22 C39 C38 -0.1(2)
C37 C38 C39 C40 0.8(3)
C20 C38 C39 C40 143.07(19)
C37 C38 C39 C22 -142.24(19)
C20 C38 C39 C22 0.0(2)
C22 C39 C40 C41 0.4(3)
C38 C39 C40 C41 -138.2(2)
C22 C39 C40 C54 137.7(2)
C38 C39 C40 C54 -0.8(3)
C39 C40 C41 C42 -0.6(3)
C54 C40 C41 C42 -142.59(18)
C39 C40 C41 C56 141.98(18)
C54 C40 C41 C56 0.0(2)
C40 C41 C42 C43 138.42(19)
C56 C41 C42 C43 -0.1(3)
C40 C41 C42 C23 0.3(3)
C56 C41 C42 C23 -138.19(19)
C22 C23 C42 C41 0.2(3)
C24 C23 C42 C41 142.67(18)
C22 C23 C42 C43 -142.54(19)
C24 C23 C42 C43 -0.1(2)
C41 C42 C43 C44 0.3(3)
C23 C42 C43 C44 142.57(19)
C41 C42 C43 C25 -141.88(18)
C23 C42 C43 C25 0.4(2)
C26 C25 C43 C44 0.6(3)
C24 C25 C43 C44 -142.46(19)
C26 C25 C43 C42 142.52(19)
C24 C25 C43 C42 -0.5(2)
C42 C43 C44 C57 -0.2(3)
C25 C43 C44 C57 137.47(19)
C42 C43 C44 C45 -138.30(19)
C25 C43 C44 C45 -0.6(3)
C28 C27 C45 C46 0.3(3)
C26 C27 C45 C46 -138.20(19)
C28 C27 C45 C44 138.24(19)
C26 C27 C45 C44 -0.3(3)
C43 C44 C45 C27 0.5(3)
C57 C44 C45 C27 -142.28(18)
C43 C44 C45 C46 142.93(18)
C57 C44 C45 C46 0.2(2)
C27 C45 C46 C47 0.2(3)
C44 C45 C46 C47 -142.39(18)
C27 C45 C46 C58 142.26(18)
C44 C45 C46 C58 -0.3(2)
C45 C46 C47 C48 137.95(19)
C58 C46 C47 C48 0.1(3)
C45 C46 C47 C29 -0.4(3)
C58 C46 C47 C29 -138.33(19)
C28 C29 C47 C46 0.1(3)
C30 C29 C47 C46 143.05(18)
C28 C29 C47 C48 -142.85(19)
C30 C29 C47 C48 0.1(2)
C46 C47 C48 C49 0.1(3)
C29 C47 C48 C49 142.59(19)
C46 C47 C48 C31 -142.69(18)
C29 C47 C48 C31 -0.2(2)
C32 C31 C48 C49 -0.4(3)
C30 C31 C48 C49 -142.72(19)
C32 C31 C48 C47 142.56(19)
C30 C31 C48 C47 0.2(2)
C47 C48 C49 C59 -0.1(3)
C31 C48 C49 C59 138.4(2)
C47 C48 C49 C50 -138.2(2)
C31 C48 C49 C50 0.3(3)
C34 C33 C50 C51 0.0(3)
C32 C33 C50 C51 -138.5(2)
C34 C33 C50 C49 138.5(2)
C32 C33 C50 C49 -0.1(3)
C48 C49 C50 C33 -0.1(3)
C59 C49 C50 C33 -142.47(19)
C48 C49 C50 C51 143.11(19)
C59 C49 C50 C51 0.7(2)
C33 C50 C51 C52 0.2(3)
C49 C50 C51 C52 -142.79(19)
C33 C50 C51 C60 142.41(19)
C49 C50 C51 C60 -0.6(2)
C50 C51 C52 C53 137.6(2)
C60 C51 C52 C53 -0.4(3)
C50 C51 C52 C35 -0.1(3)
C60 C51 C52 C35 -138.1(2)
C34 C35 C52 C51 -0.3(3)
C36 C35 C52 C51 142.72(19)
C34 C35 C52 C53 -142.8(2)
C36 C35 C52 C53 0.3(2)
C51 C52 C53 C54 0.4(3)
C35 C52 C53 C54 142.25(19)
C51 C52 C53 C37 -141.91(19)
C35 C52 C53 C37 -0.1(2)
C38 C37 C53 C54 0.6(3)
C36 C37 C53 C54 -142.3(2)
C38 C37 C53 C52 142.82(19)
C36 C37 C53 C52 -0.1(2)
C52 C53 C54 C55 0.0(3)
C37 C53 C54 C55 137.9(2)
C52 C53 C54 C40 -138.5(2)
C37 C53 C54 C40 -0.6(3)
C39 C40 C54 C53 0.8(3)
C41 C40 C54 C53 142.90(19)
C39 C40 C54 C55 -141.99(18)
C41 C40 C54 C55 0.1(2)
C53 C54 C55 C60 -0.5(3)
C40 C54 C55 C60 142.41(18)
C53 C54 C55 C56 -143.18(19)
C40 C54 C55 C56 -0.2(2)
C42 C41 C56 C57 -0.2(3)
C40 C41 C56 C57 -142.95(18)
C42 C41 C56 C55 142.58(18)
C40 C41 C56 C55 -0.2(2)
C60 C55 C56 C57 -0.2(3)
C54 C55 C56 C57 142.78(18)
C60 C55 C56 C41 -142.69(18)
C54 C55 C56 C41 0.3(2)
C41 C56 C57 C44 0.3(3)
C55 C56 C57 C44 -137.95(18)
C41 C56 C57 C58 138.15(18)
C55 C56 C57 C58 -0.1(3)
C43 C44 C57 C56 -0.1(3)
C45 C44 C57 C56 142.23(18)
C43 C44 C57 C58 -142.25(18)
C45 C44 C57 C58 0.0(2)
C56 C57 C58 C59 0.1(3)
C44 C57 C58 C59 142.60(18)
C56 C57 C58 C46 -142.72(17)
C44 C57 C58 C46 -0.3(2)
C47 C46 C58 C59 -0.2(3)
C45 C46 C58 C59 -142.69(18)
C47 C46 C58 C57 142.84(18)
C45 C46 C58 C57 0.4(2)
C57 C58 C59 C49 -138.46(19)
C46 C58 C59 C49 0.2(3)
C57 C58 C59 C60 0.1(3)
C46 C58 C59 C60 138.76(19)
C48 C49 C59 C58 -0.1(3)
C50 C49 C59 C58 142.42(18)
C48 C49 C59 C60 -143.07(19)
C50 C49 C59 C60 -0.6(2)
C56 C55 C60 C59 0.4(3)
C54 C55 C60 C59 -137.86(19)
C56 C55 C60 C51 138.75(19)
C54 C55 C60 C51 0.5(3)
C58 C59 C60 C55 -0.3(3)
C49 C59 C60 C55 142.88(18)
C58 C59 C60 C51 -143.00(18)
C49 C59 C60 C51 0.2(2)
C52 C51 C60 C55 0.0(3)
C50 C51 C60 C55 -142.50(18)
C52 C51 C60 C59 142.70(18)
C50 C51 C60 C59 0.2(2)
C66 C61 C62 C63 0.0(3)
C69 C61 C62 C63 -138.42(18)
C66 C61 C62 C72 138.01(18)
C69 C61 C62 C72 -0.4(3)
C61 C62 C63 C64 -0.2(3)
C72 C62 C63 C64 -142.76(17)
C61 C62 C63 C74 142.39(17)
C72 C62 C63 C74 -0.2(2)
C62 C63 C64 C65 0.2(3)
C74 C63 C64 C65 -138.11(18)
C62 C63 C64 C77 138.42(18)
C74 C63 C64 C77 0.1(3)
C63 C64 C65 C66 0.0(3)
C77 C64 C65 C66 -142.65(17)
C63 C64 C65 C79 142.78(17)
C77 C64 C65 C79 0.1(2)
C64 C65 C66 C67 138.01(18)
C79 C65 C66 C67 -0.3(3)
C64 C65 C66 C61 -0.3(3)
C79 C65 C66 C61 -138.57(18)
C62 C61 C66 C65 0.3(3)
C69 C61 C66 C65 143.25(18)
C62 C61 C66 C67 -142.47(18)
C69 C61 C66 C67 0.5(2)
C65 C66 C67 C81 0.3(3)
C61 C66 C67 C81 142.95(18)
C65 C66 C67 C68 -142.88(18)
C61 C66 C67 C68 -0.2(2)
C81 C67 C68 C84 -0.7(3)
C66 C67 C68 C84 142.47(18)
C81 C67 C68 C69 -143.36(18)
C66 C67 C68 C69 -0.2(2)
C84 C68 C69 C70 -0.6(3)
C67 C68 C69 C70 142.01(18)
C84 C68 C69 C61 -142.12(18)
C67 C68 C69 C61 0.5(2)
C62 C61 C69 C70 0.4(3)
C66 C61 C69 C70 -142.42(18)
C62 C61 C69 C68 142.19(18)
C66 C61 C69 C68 -0.6(2)
C68 C69 C70 C71 -137.38(19)
C61 C69 C70 C71 -0.2(3)
C68 C69 C70 C86 0.6(3)
C61 C69 C70 C86 137.79(19)
C69 C70 C71 C72 0.0(3)
C86 C70 C71 C72 -142.22(18)
C69 C70 C71 C88 142.41(18)
C86 C70 C71 C88 0.1(2)
C70 C71 C72 C73 138.31(19)
C88 C71 C72 C73 0.2(3)
C70 C71 C72 C62 -0.1(3)
C88 C71 C72 C62 -138.21(19)
C61 C62 C72 C71 0.2(3)
C63 C62 C72 C71 142.79(18)
C61 C62 C72 C73 -142.50(18)
C63 C62 C72 C73 0.0(2)
C71 C72 C73 C90 -0.1(3)
C62 C72 C73 C90 142.54(17)
C71 C72 C73 C74 -142.55(18)
C62 C72 C73 C74 0.1(2)
C90 C73 C74 C75 0.4(3)
C72 C73 C74 C75 142.98(18)
C90 C73 C74 C63 -142.71(17)
C72 C73 C74 C63 -0.2(2)
C64 C63 C74 C75 -0.3(3)
C62 C63 C74 C75 -143.06(17)
C64 C63 C74 C73 142.97(17)
C62 C63 C74 C73 0.2(2)
C73 C74 C75 C76 -138.26(18)
C63 C74 C75 C76 0.5(3)
C73 C74 C75 C92 -0.4(3)
C63 C74 C75 C92 138.30(18)
C74 C75 C76 C77 -0.5(3)
C92 C75 C76 C77 -142.67(17)
C74 C75 C76 C94 142.28(17)
C92 C75 C76 C94 0.1(2)
C75 C76 C77 C64 0.3(3)
C94 C76 C77 C64 -138.06(18)
C75 C76 C77 C78 138.22(18)
C94 C76 C77 C78 -0.1(3)
C63 C64 C77 C76 -0.1(3)
C65 C64 C77 C76 142.46(17)
C63 C64 C77 C78 -142.57(17)
C65 C64 C77 C78 0.0(2)
C76 C77 C78 C96 0.2(3)
C64 C77 C78 C96 142.51(17)
C76 C77 C78 C79 -142.44(17)
C64 C77 C78 C79 -0.1(2)
C96 C78 C79 C80 -0.1(3)
C77 C78 C79 C80 142.41(17)
C96 C78 C79 C65 -142.32(17)
C77 C78 C79 C65 0.2(2)
C66 C65 C79 C80 0.3(3)
C64 C65 C79 C80 -142.48(17)
C66 C65 C79 C78 142.57(17)
C64 C65 C79 C78 -0.2(2)
C78 C79 C80 C81 -138.12(18)
C65 C79 C80 C81 -0.2(3)
C78 C79 C80 C98 0.2(3)
C65 C79 C80 C98 138.14(18)
C66 C67 C81 C82 -138.57(19)
C68 C67 C81 C82 0.3(3)
C66 C67 C81 C80 -0.3(3)
C68 C67 C81 C80 138.64(19)
C79 C80 C81 C67 0.2(3)
C98 C80 C81 C67 -142.66(18)
C79 C80 C81 C82 142.85(18)
C98 C80 C81 C82 0.0(2)
C67 C81 C82 C83 -0.1(3)
C80 C81 C82 C83 -142.73(18)
C67 C81 C82 C99 142.65(18)
C80 C81 C82 C99 0.1(2)
C81 C82 C83 C84 0.3(3)
C99 C82 C83 C84 -137.93(19)
C81 C82 C83 C102 138.0(2)
C99 C82 C83 C102 -0.3(3)
C67 C68 C84 C85 -137.8(2)
C69 C68 C84 C85 0.4(3)
C67 C68 C84 C83 0.9(3)
C69 C68 C84 C83 139.0(2)
C82 C83 C84 C68 -0.7(3)
C102 C83 C84 C68 -142.96(19)
C82 C83 C84 C85 142.35(19)
C102 C83 C84 C85 0.1(2)
C68 C84 C85 C86 -0.2(3)
C83 C84 C85 C86 -143.26(18)
C68 C84 C85 C103 143.07(19)
C83 C84 C85 C103 0.0(2)
C84 C85 C86 C87 138.42(19)
C103 C85 C86 C87 -0.4(3)
C84 C85 C86 C70 0.2(3)
C103 C85 C86 C70 -138.61(19)
C69 C70 C86 C85 -0.4(3)
C71 C70 C86 C85 142.23(18)
C69 C70 C86 C87 -142.96(18)
C71 C70 C86 C87 -0.3(2)
C85 C86 C87 C105 0.3(3)
C70 C86 C87 C105 143.07(18)
C85 C86 C87 C88 -142.42(18)
C70 C86 C87 C88 0.3(2)
C72 C71 C88 C89 -0.1(3)
C70 C71 C88 C89 -142.64(18)
C72 C71 C88 C87 142.59(18)
C70 C71 C88 C87 0.1(2)
C105 C87 C88 C89 -0.1(3)
C86 C87 C88 C89 142.57(18)
C105 C87 C88 C71 -142.89(18)
C86 C87 C88 C71 -0.3(2)
C71 C88 C89 C90 0.0(3)
C87 C88 C89 C90 -138.29(18)
C71 C88 C89 C107 138.24(18)
C87 C88 C89 C107 -0.1(3)
C72 C73 C90 C89 0.0(3)
C74 C73 C90 C89 138.00(18)
C72 C73 C90 C91 -138.37(18)
C74 C73 C90 C91 -0.3(3)
C88 C89 C90 C73 0.1(3)
C107 C89 C90 C73 -142.64(17)
C88 C89 C90 C91 142.78(17)
C107 C89 C90 C91 0.1(2)
C73 C90 C91 C92 0.2(3)
C89 C90 C91 C92 -142.38(17)
C73 C90 C91 C108 142.42(17)
C89 C90 C91 C108 -0.2(2)
C108 C91 C92 C93 0.3(3)
C90 C91 C92 C93 137.90(18)
C108 C91 C92 C75 -137.81(19)
C90 C91 C92 C75 -0.2(3)
C74 C75 C92 C91 0.3(3)
C76 C75 C92 C91 142.66(17)
C74 C75 C92 C93 -142.26(17)
C76 C75 C92 C93 0.1(2)
C91 C92 C93 C110 -0.3(3)
C75 C92 C93 C110 142.39(18)
C91 C92 C93 C94 -142.88(17)
C75 C92 C93 C94 -0.2(2)
C110 C93 C94 C95 0.2(3)
C92 C93 C94 C95 142.82(17)
C110 C93 C94 C76 -142.35(18)
C92 C93 C94 C76 0.3(2)
C77 C76 C94 C95 0.0(3)
C75 C76 C94 C95 -142.86(17)
C77 C76 C94 C93 142.61(17)
C75 C76 C94 C93 -0.2(2)
C93 C94 C95 C96 -138.04(18)
C76 C94 C95 C96 0.1(3)
C93 C94 C95 C112 -0.3(3)
C76 C94 C95 C112 137.87(18)
C79 C78 C96 C95 138.03(18)
C77 C78 C96 C95 -0.1(3)
C79 C78 C96 C97 -0.1(3)
C77 C78 C96 C97 -138.16(18)
C94 C95 C96 C78 -0.1(3)
C112 C95 C96 C78 -142.22(17)
C94 C95 C96 C97 142.38(17)
C112 C95 C96 C97 0.3(2)
C78 C96 C97 C98 0.0(3)
C95 C96 C97 C98 -142.58(17)
C78 C96 C97 C113 142.47(17)
C95 C96 C97 C113 -0.1(2)
C113 C97 C98 C99 0.1(3)
C96 C97 C98 C99 138.19(18)
C113 C97 C98 C80 -137.91(18)
C96 C97 C98 C80 0.1(3)
C79 C80 C98 C97 -0.3(3)
C81 C80 C98 C97 142.64(17)
C79 C80 C98 C99 -142.93(17)
C81 C80 C98 C99 0.0(2)
C97 C98 C99 C100 0.0(3)
C80 C98 C99 C100 142.41(18)
C97 C98 C99 C82 -142.37(18)
C80 C98 C99 C82 0.1(2)
C83 C82 C99 C100 0.4(3)
C81 C82 C99 C100 -142.34(18)
C83 C82 C99 C98 142.69(18)
C81 C82 C99 C98 -0.1(2)
C98 C99 C100 C114 0.2(3)
C82 C99 C100 C114 138.17(19)
C98 C99 C100 C101 -138.37(19)
C82 C99 C100 C101 -0.4(3)
C99 C100 C101 C102 0.3(3)
C114 C100 C101 C102 -142.72(18)
C99 C100 C101 C116 142.91(18)
C114 C100 C101 C116 -0.1(2)
C116 C101 C102 C103 -0.4(3)
C100 C101 C102 C103 137.81(19)
C116 C101 C102 C83 -138.38(19)
C100 C101 C102 C83 -0.2(3)
C82 C83 C102 C101 0.2(3)
C84 C83 C102 C101 142.32(18)
C82 C83 C102 C103 -142.31(19)
C84 C83 C102 C103 -0.2(2)
C101 C102 C103 C104 0.6(3)
C83 C102 C103 C104 142.93(18)
C101 C102 C103 C85 -142.13(18)
C83 C102 C103 C85 0.2(2)
C86 C85 C103 C104 0.2(3)
C84 C85 C103 C104 -142.87(18)
C86 C85 C103 C102 142.98(18)
C84 C85 C103 C102 -0.1(2)
C102 C103 C104 C117 -0.5(3)
C85 C103 C104 C117 137.79(19)
C102 C103 C104 C105 -138.29(19)
C85 C103 C104 C105 0.0(3)
C86 C87 C105 C104 0.0(3)
C88 C87 C105 C104 138.13(19)
C86 C87 C105 C106 -137.87(19)
C88 C87 C105 C106 0.3(3)
C103 C104 C105 C87 -0.1(3)
C117 C104 C105 C87 -142.28(18)
C103 C104 C105 C106 142.09(18)
C117 C104 C105 C106 -0.1(2)
C87 C105 C106 C107 -0.4(3)
C104 C105 C106 C107 -142.82(18)
C87 C105 C106 C118 142.39(18)
C104 C105 C106 C118 0.0(2)
C118 C106 C107 C108 0.3(3)
C105 C106 C107 C108 138.56(18)
C118 C106 C107 C89 -137.95(18)
C105 C106 C107 C89 0.3(3)
C88 C89 C107 C106 -0.1(3)
C90 C89 C107 C106 142.73(17)
C88 C89 C107 C108 -142.71(17)
C90 C89 C107 C108 0.1(2)
C92 C91 C108 C109 -0.1(3)
C90 C91 C108 C109 -142.24(18)
C92 C91 C108 C107 142.35(18)
C90 C91 C108 C107 0.3(2)
C106 C107 C108 C109 -0.4(3)
C89 C107 C108 C109 142.29(17)
C106 C107 C108 C91 -142.92(17)
C89 C107 C108 C91 -0.2(2)
C91 C108 C109 C119 138.49(18)
C107 C108 C109 C119 0.4(3)
C91 C108 C109 C110 -0.1(3)
C107 C108 C109 C110 -138.21(18)
C94 C93 C110 C111 -0.4(3)
C92 C93 C110 C111 -138.60(18)
C94 C93 C110 C109 138.26(19)
C92 C93 C110 C109 0.1(3)
C108 C109 C110 C93 0.1(3)
C119 C109 C110 C93 -142.82(18)
C108 C109 C110 C111 143.21(18)
C119 C109 C110 C111 0.3(2)
C93 C110 C111 C112 0.7(3)
C109 C110 C111 C112 -142.31(18)
C93 C110 C111 C120 142.90(18)
C109 C110 C111 C120 -0.1(2)
C110 C111 C112 C113 137.87(18)
C120 C111 C112 C113 0.0(3)
C110 C111 C112 C95 -0.8(3)
C120 C111 C112 C95 -138.68(18)
C94 C95 C112 C111 0.6(3)
C96 C95 C112 C111 142.92(17)
C94 C95 C112 C113 -142.55(17)
C96 C95 C112 C113 -0.3(2)
C98 C97 C113 C114 -0.5(3)
C96 C97 C113 C114 -143.05(17)
C98 C97 C113 C112 142.56(17)
C96 C97 C113 C112 0.0(2)
C111 C112 C113 C114 0.0(3)
C95 C112 C113 C114 143.19(17)
C111 C112 C113 C97 -142.95(18)
C95 C112 C113 C97 0.2(2)
C97 C113 C114 C100 0.6(3)
C112 C113 C114 C100 -138.09(18)
C97 C113 C114 C115 138.68(18)
C112 C113 C114 C115 0.0(3)
C99 C100 C114 C113 -0.5(3)
C101 C100 C114 C113 142.38(18)
C99 C100 C114 C115 -142.90(18)
C101 C100 C114 C115 0.0(2)
C113 C114 C115 C120 0.0(3)
C100 C114 C115 C120 142.42(18)
C113 C114 C115 C116 -142.34(18)
C100 C114 C115 C116 0.1(2)
C102 C101 C116 C117 0.1(3)
C100 C101 C116 C117 -142.63(18)
C102 C101 C116 C115 142.93(18)
C100 C101 C116 C115 0.2(2)
C120 C115 C116 C117 0.4(3)
C114 C115 C116 C117 142.49(18)
C120 C115 C116 C101 -142.24(18)
C114 C115 C116 C101 -0.2(2)
C101 C116 C117 C118 137.87(19)
C115 C116 C117 C118 -0.5(3)
C101 C116 C117 C104 -0.1(3)
C115 C116 C117 C104 -138.38(19)
C103 C104 C117 C116 0.3(3)
C105 C104 C117 C116 142.43(18)
C103 C104 C117 C118 -142.04(18)
C105 C104 C117 C118 0.1(2)
C116 C117 C118 C119 0.1(3)
C104 C117 C118 C119 142.60(18)
C116 C117 C118 C106 -142.62(18)
C104 C117 C118 C106 -0.1(2)
C107 C106 C118 C119 -0.2(3)
C105 C106 C118 C119 -142.91(18)
C107 C106 C118 C117 142.82(18)
C105 C106 C118 C117 0.1(2)
C117 C118 C119 C109 -138.46(19)
C106 C118 C119 C109 0.1(3)
C117 C118 C119 C120 0.3(3)
C106 C118 C119 C120 138.83(18)
C108 C109 C119 C118 -0.2(3)
C110 C109 C119 C118 142.74(18)
C108 C109 C119 C120 -143.26(17)
C110 C109 C119 C120 -0.3(2)
C116 C115 C120 C111 137.81(19)
C114 C115 C120 C111 0.1(3)
C116 C115 C120 C119 -0.1(3)
C114 C115 C120 C119 -137.77(18)
C112 C111 C120 C115 -0.1(3)
C110 C111 C120 C115 -142.37(18)
C112 C111 C120 C119 142.19(17)
C110 C111 C120 C119 -0.1(2)
C118 C119 C120 C115 -0.3(3)
C109 C119 C120 C115 142.92(17)
C118 C119 C120 C111 -142.96(17)
C109 C119 C120 C111 0.2(2)
